data_4518749
loop_
_publ_author_name
'Marpna, Ibakyntiew D.'
'Shangpliang, O. Risuklang'
'Wanniang, Kmendashisha'
'Kshiar, Baskhemlang'
'Lipon, Tyrchain Mitre'
'Laloo, Badaker M.'
'Myrboh, Bekington'

_publ_section_title
;
 Trifluoroacetic Acid-Mediated Oxidative Self-Condensation of
 Acetophenones in the Presence of SeO2: A Serendipitous Approach for the
 Synthesis of Fused [1,3]Dioxolo[4,5-d][1,3]dioxoles
;
_journal_name_full 'ACS Omega'
_journal_paper_doi 10.1021/acsomega.1c01466
_journal_year 2021
_chemical_formula_moiety 'C27 H24 O6'
_chemical_formula_sum 'C27 H24 O6'
_chemical_formula_weight 444.46
_space_group_crystal_system monoclinic
_space_group_IT_number 14
_space_group_name_Hall '-P 2ybc'
_space_group_name_H-M_alt 'P 1 21/c 1'
_atom_sites_solution_hydrogens geom
_audit_creation_date 2020-03-02
_audit_creation_method
;
Olex2 1.2
(compiled 2018.05.29 svn.r3508 for OlexSys, GUI svn.r5506)
;
_cell_angle_alpha 90
_cell_angle_beta 103.407(9)
_cell_angle_gamma 90
_cell_formula_units_Z 4
_cell_length_a 13.3338(12)
_cell_length_b 14.5767(9)
_cell_length_c 11.8146(14)
_cell_measurement_reflns_used 1612
_cell_measurement_temperature 294.38(10)
_cell_measurement_theta_max 24.3420
_cell_measurement_theta_min 4.1890
_cell_volume 2233.7(4)
_computing_cell_refinement 'CrysAlisPro 1.171.38.43 (Rigaku OD, 2015)'
_computing_data_collection 'CrysAlisPro 1.171.38.43 (Rigaku OD, 2015)'
_computing_data_reduction 'CrysAlisPro 1.171.38.43 (Rigaku OD, 2015)'
_computing_molecular_graphics 'Olex2 (Dolomanov et al., 2009)'
_computing_publication_material 'Olex2 (Dolomanov et al., 2009)'
_computing_structure_refinement 'ShelXL (Sheldrick, 2015)'
_computing_structure_solution 'ShelXS (Sheldrick, 2008)'
_diffrn_ambient_environment air
_diffrn_ambient_temperature 294.38(10)
_diffrn_detector 'CCD plate'
_diffrn_detector_area_resol_mean 8.0640
_diffrn_detector_type Eos
_diffrn_measured_fraction_theta_full 0.816
_diffrn_measured_fraction_theta_max 0.816
_diffrn_measurement_details
;
List of Runs (angles in degrees, time in seconds):

  # Type    Start    End  Width  t~exp~   \w     \q     \k     \f   Frames
--------------------------------------------------------------------------
  1  \w     -9.00  24.00   1.00   10.30    --  -17.51 -99.00-120.00   33
  2  \w      2.00  87.00   1.00   10.30    --   19.77  57.00  60.00   85
  3  \w      3.00  28.00   1.00   10.30    --   19.77  77.00 -60.00   25
;
_diffrn_measurement_device 'four-circle diffractometer'
_diffrn_measurement_device_type 'Xcalibur, Eos, Gemini'
_diffrn_measurement_method '\w scans'
_diffrn_orient_matrix_type 'CrysAlisPro convention (1999,Acta A55,543-557)'
_diffrn_orient_matrix_UB_11 -0.0315800000
_diffrn_orient_matrix_UB_12 -0.0032244000
_diffrn_orient_matrix_UB_13 -0.0570781000
_diffrn_orient_matrix_UB_21 -0.0429718000
_diffrn_orient_matrix_UB_22 0.0153911000
_diffrn_orient_matrix_UB_23 0.0207293000
_diffrn_orient_matrix_UB_31 0.0121953000
_diffrn_orient_matrix_UB_32 0.0460281000
_diffrn_orient_matrix_UB_33 -0.0109338000
_diffrn_radiation_monochromator graphite
_diffrn_radiation_probe x-ray
_diffrn_radiation_type MoK\a
_diffrn_radiation_wavelength 0.71073
_diffrn_reflns_av_R_equivalents 0.0223
_diffrn_reflns_av_unetI/netI 0.0478
_diffrn_reflns_Laue_measured_fraction_full 0.816
_diffrn_reflns_Laue_measured_fraction_max 0.816
_diffrn_reflns_limit_h_max 16
_diffrn_reflns_limit_h_min -16
_diffrn_reflns_limit_k_max 10
_diffrn_reflns_limit_k_min -18
_diffrn_reflns_limit_l_max 14
_diffrn_reflns_limit_l_min -5
_diffrn_reflns_number 5808
_diffrn_reflns_point_group_measured_fraction_full 0.816
_diffrn_reflns_point_group_measured_fraction_max 0.816
_diffrn_reflns_theta_full 26.000
_diffrn_reflns_theta_max 26.372
_diffrn_reflns_theta_min 3.310
_diffrn_source 'fine-focus sealed X-ray tube'
_diffrn_source_type 'Enhance (Mo) X-ray Source'
_exptl_absorpt_coefficient_mu 0.093
_exptl_absorpt_correction_T_max 1.00000
_exptl_absorpt_correction_T_min 0.90326
_exptl_absorpt_correction_type multi-scan
_exptl_absorpt_process_details
;
CrysAlisPro 1.171.38.43 (Rigaku Oxford Diffraction, 2015)
Empirical absorption correction using spherical harmonics,
 implemented in SCALE3 ABSPACK scaling algorithm.
;
_exptl_crystal_colour colourless
_exptl_crystal_colour_primary colourless
_exptl_crystal_density_diffrn 1.322
_exptl_crystal_description block
_exptl_crystal_F_000 936
_exptl_crystal_size_max 0.29
_exptl_crystal_size_mid 0.23
_exptl_crystal_size_min 0.21
_refine_diff_density_max 0.173
_refine_diff_density_min -0.124
_refine_diff_density_rms 0.030
_refine_ls_extinction_method none
_refine_ls_goodness_of_fit_ref 1.022
_refine_ls_hydrogen_treatment constr
_refine_ls_matrix_type full
_refine_ls_number_parameters 301
_refine_ls_number_reflns 3733
_refine_ls_number_restraints 0
_refine_ls_restrained_S_all 1.022
_refine_ls_R_factor_all 0.1019
_refine_ls_R_factor_gt 0.0551
_refine_ls_shift/su_max 0.000
_refine_ls_shift/su_mean 0.000
_refine_ls_structure_factor_coef Fsqd
_refine_ls_weighting_details 'w=1/[\s^2^(Fo^2^)+(0.0513P)^2^+0.4958P] where P=(Fo^2^+2Fc^2^)/3'
_refine_ls_weighting_scheme calc
_refine_ls_wR_factor_gt 0.1146
_refine_ls_wR_factor_ref 0.1362
_reflns_Friedel_coverage 0.000
_reflns_number_gt 2260
_reflns_number_total 3733
_reflns_threshold_expression 'I > 2\s(I)'
_cod_data_source_file ao1c01466_si_001.cif
_cod_data_source_block im-21
_cod_original_cell_volume 2233.8(4)
_cod_database_code 4518749
_shelx_shelxl_version_number 2016/4
_chemical_oxdiff_formula C24H21O2Cl
_shelx_space_group_comment
;
The symmetry employed for this shelxl refinement is uniquely defined
by the following loop, which should always be used as a source of
symmetry information in preference to the above space-group names.
They are only intended as comments.
;
_reflns_odcompleteness_completeness 80.77
_reflns_odcompleteness_iscentric 1
_reflns_odcompleteness_theta 26.32
_olex2_refinement_description
;
1. Fixed Uiso
 At 1.2 times of:
  All C(H) groups
 At 1.5 times of:
  All C(H,H,H) groups
2.a Ternary CH refined with riding coordinates:
 C27(H27), C9(H9), C18(H18)
2.b Aromatic/amide H refined with riding coordinates:
 C21(H21), C6(H6), C22(H22), C12(H12), C25(H25), C17(H17), C1(H1), C26(H26),
 C2(H2), C13(H13), C16(H16), C5(H5)
2.c Idealised Me refined as rotating group:
 C24(H24A,H24B,H24C), C4(H4A,H4B,H4C), C15(H15A,H15B,H15C)
;
_olex2_submission_special_instructions 'No special instructions were received'
_oxdiff_exptl_absorpt_empirical_details
;
Empirical correction (ABSPACK) includes:
- Absorption correction using spherical harmonics
- Frame scaling
;
_oxdiff_exptl_absorpt_empirical_full_max 1.071
_oxdiff_exptl_absorpt_empirical_full_min 0.925

loop_
_space_group_symop_operation_xyz
'x, y, z'
'-x, y+1/2, -z+1/2'
'-x, -y, -z'
'x, -y-1/2, z-1/2'

loop_
_atom_site_label
_atom_site_type_symbol
_atom_site_fract_x
_atom_site_fract_y
_atom_site_fract_z
_atom_site_U_iso_or_equiv
_atom_site_adp_type
_atom_site_occupancy
_atom_site_site_symmetry_order
_atom_site_calc_flag
_atom_site_refinement_flags_posn
_atom_site_refinement_flags_adp
_atom_site_refinement_flags_occupancy
_atom_site_disorder_assembly
_atom_site_disorder_group
O5 O 0.74398(13) 0.64271(11) 0.53431(18) 0.0573(5) Uani 1 1 d . . . . .
O2 O 0.68641(13) 0.45737(11) 0.36209(17) 0.0584(5) Uani 1 1 d . . . . .
O4 O 0.83028(14) 0.54514(11) 0.43982(19) 0.0596(5) Uani 1 1 d . . . . .
O6 O 0.79686(17) 0.68041(13) 0.2831(2) 0.0769(6) Uani 1 1 d . . . . .
O3 O 0.59973(16) 0.58010(13) 0.4064(2) 0.0871(8) Uani 1 1 d . . . . .
O1 O 0.44138(17) 0.49000(17) 0.2847(2) 0.0908(8) Uani 1 1 d . . . . .
C20 C 0.83156(17) 0.80381(16) 0.4154(2) 0.0448(6) Uani 1 1 d . . . . .
C7 C 0.52029(17) 0.42858(15) 0.1430(3) 0.0462(7) Uani 1 1 d . . . . .
C21 C 0.84621(18) 0.83410(17) 0.5286(3) 0.0518(7) Uani 1 1 d . . . . .
H21 H 0.847434 0.792020 0.588114 0.062 Uiso 1 1 calc R . . . .
C19 C 0.81702(18) 0.70586(18) 0.3828(3) 0.0514(7) Uani 1 1 d . . . . .
C6 C 0.60150(18) 0.42854(17) 0.0895(3) 0.0552(8) Uani 1 1 d . . . . .
H6 H 0.659598 0.463752 0.120173 0.066 Uiso 1 1 calc R . . . .
C3 C 0.5144(2) 0.32351(17) -0.0562(3) 0.0628(9) Uani 1 1 d . . . . .
C11 C 0.78614(18) 0.41698(15) 0.5490(3) 0.0470(7) Uani 1 1 d . . . . .
C22 C 0.85912(19) 0.92668(17) 0.5546(3) 0.0568(7) Uani 1 1 d . . . . .
H22 H 0.868491 0.945975 0.631397 0.068 Uiso 1 1 calc R . . . .
C8 C 0.5185(2) 0.48243(17) 0.2476(3) 0.0549(8) Uani 1 1 d . . . . .
C23 C 0.85827(18) 0.99047(17) 0.4686(3) 0.0539(7) Uani 1 1 d . . . . .
C10 C 0.74848(18) 0.49315(16) 0.4651(3) 0.0485(7) Uani 1 1 d . . . . .
C27 C 0.67987(19) 0.56634(16) 0.5034(3) 0.0524(7) Uani 1 1 d . . . . .
H27 H 0.653698 0.544674 0.569658 0.063 Uiso 1 1 calc R . . . .
C12 C 0.88987(19) 0.40125(19) 0.5932(3) 0.0574(8) Uani 1 1 d . . . . .
H12 H 0.938638 0.437497 0.569466 0.069 Uiso 1 1 calc R . . . .
C9 C 0.6171(2) 0.52876(17) 0.3119(3) 0.0595(8) Uani 1 1 d . . . . .
H9 H 0.646385 0.566989 0.259396 0.071 Uiso 1 1 calc R . . . .
C25 C 0.8418(2) 0.95958(19) 0.3560(3) 0.0616(8) Uani 1 1 d . . . . .
H25 H 0.839462 1.001657 0.296253 0.074 Uiso 1 1 calc R . . . .
C18 C 0.82884(19) 0.63574(17) 0.4812(3) 0.0524(7) Uani 1 1 d . . . . .
H18 H 0.892898 0.647842 0.539296 0.063 Uiso 1 1 calc R . . . .
C14 C 0.8527(2) 0.27586(19) 0.7095(3) 0.0651(9) Uani 1 1 d . . . . .
C17 C 0.7167(2) 0.36215(18) 0.5868(3) 0.0628(8) Uani 1 1 d . . . . .
H17 H 0.646422 0.371926 0.558744 0.075 Uiso 1 1 calc R . . . .
C1 C 0.4353(2) 0.37596(19) 0.0923(3) 0.0666(9) Uani 1 1 d . . . . .
H1 H 0.378227 0.375734 0.125012 0.080 Uiso 1 1 calc R . . . .
C26 C 0.82875(19) 0.86816(19) 0.3296(3) 0.0582(7) Uani 1 1 d . . . . .
H26 H 0.817834 0.849344 0.252486 0.070 Uiso 1 1 calc R . . . .
C2 C 0.4334(2) 0.32455(19) -0.0044(3) 0.0690(9) Uani 1 1 d . . . . .
H2 H 0.375369 0.289372 -0.035634 0.083 Uiso 1 1 calc R . . . .
C13 C 0.9213(2) 0.3311(2) 0.6732(3) 0.0699(9) Uani 1 1 d . . . . .
H13 H 0.991436 0.321613 0.702849 0.084 Uiso 1 1 calc R . . . .
C16 C 0.7500(2) 0.29304(18) 0.6656(3) 0.0707(10) Uani 1 1 d . . . . .
H16 H 0.701462 0.256905 0.689910 0.085 Uiso 1 1 calc R . . . .
C5 C 0.5979(2) 0.3774(2) -0.0082(3) 0.0678(9) Uani 1 1 d . . . . .
H5 H 0.653507 0.379169 -0.043272 0.081 Uiso 1 1 calc R . . . .
C24 C 0.8754(2) 1.09068(17) 0.4974(4) 0.0737(10) Uani 1 1 d . . . . .
H24A H 0.844503 1.106103 0.560650 0.111 Uiso 1 1 calc GR . . . .
H24B H 0.844474 1.126834 0.430442 0.111 Uiso 1 1 calc GR . . . .
H24C H 0.948019 1.103012 0.519349 0.111 Uiso 1 1 calc GR . . . .
C4 C 0.5112(3) 0.2658(2) -0.1619(4) 0.1004(13) Uani 1 1 d . . . . .
H4A H 0.544941 0.208283 -0.138932 0.151 Uiso 1 1 calc GR . . . .
H4B H 0.545882 0.297233 -0.213260 0.151 Uiso 1 1 calc GR . . . .
H4C H 0.440782 0.254795 -0.201366 0.151 Uiso 1 1 calc GR . . . .
C15 C 0.8881(3) 0.2005(2) 0.7973(4) 0.1003(13) Uani 1 1 d . . . . .
H15A H 0.943938 0.167542 0.777495 0.150 Uiso 1 1 calc GR . . . .
H15B H 0.831901 0.159279 0.796902 0.150 Uiso 1 1 calc GR . . . .
H15C H 0.910935 0.226912 0.873397 0.150 Uiso 1 1 calc GR . . . .

loop_
_atom_site_aniso_label
_atom_site_aniso_U_11
_atom_site_aniso_U_22
_atom_site_aniso_U_33
_atom_site_aniso_U_23
_atom_site_aniso_U_13
_atom_site_aniso_U_12
O5 0.0784(13) 0.0494(9) 0.0522(15) -0.0072(9) 0.0318(9) -0.0050(9)
O2 0.0661(11) 0.0571(10) 0.0437(14) -0.0090(9) -0.0040(9) 0.0172(9)
O4 0.0707(12) 0.0550(10) 0.0598(16) -0.0047(10) 0.0285(9) 0.0054(9)
O6 0.1106(17) 0.0824(13) 0.0392(17) -0.0072(11) 0.0205(11) -0.0166(12)
O3 0.0889(15) 0.0850(13) 0.071(2) -0.0296(12) -0.0155(12) 0.0446(12)
O1 0.0768(15) 0.1302(18) 0.073(2) -0.0123(15) 0.0334(12) -0.0043(13)
C20 0.0411(13) 0.0583(14) 0.0363(18) 0.0042(13) 0.0115(10) -0.0025(11)
C7 0.0427(14) 0.0469(12) 0.047(2) 0.0095(12) 0.0050(11) 0.0006(11)
C21 0.0578(16) 0.0572(14) 0.0406(19) 0.0103(13) 0.0115(12) -0.0012(12)
C19 0.0510(15) 0.0677(16) 0.037(2) -0.0012(14) 0.0138(12) -0.0035(12)
C6 0.0409(14) 0.0638(15) 0.057(2) -0.0022(15) 0.0024(12) -0.0011(12)
C3 0.0677(19) 0.0521(14) 0.059(2) -0.0033(14) -0.0043(16) 0.0138(14)
C11 0.0496(14) 0.0484(13) 0.0397(19) -0.0088(12) 0.0040(11) 0.0020(11)
C22 0.0609(17) 0.0638(16) 0.047(2) -0.0017(15) 0.0153(13) -0.0014(13)
C8 0.0534(16) 0.0613(15) 0.049(2) 0.0094(14) 0.0102(13) 0.0065(13)
C23 0.0436(14) 0.0582(15) 0.061(2) 0.0090(15) 0.0141(12) 0.0033(12)
C10 0.0504(15) 0.0515(13) 0.042(2) -0.0071(13) 0.0079(11) 0.0030(12)
C27 0.0563(16) 0.0519(14) 0.047(2) -0.0044(13) 0.0079(12) 0.0015(12)
C12 0.0506(15) 0.0709(16) 0.050(2) -0.0030(15) 0.0104(13) 0.0029(13)
C9 0.0663(18) 0.0541(14) 0.051(2) -0.0051(14) -0.0015(14) 0.0159(13)
C25 0.0645(18) 0.0661(17) 0.055(2) 0.0204(16) 0.0159(14) 0.0014(14)
C18 0.0574(16) 0.0568(14) 0.043(2) -0.0062(13) 0.0106(12) 0.0021(12)
C14 0.083(2) 0.0606(16) 0.047(2) -0.0038(15) 0.0060(15) 0.0083(16)
C17 0.0515(16) 0.0609(15) 0.068(2) 0.0005(15) -0.0012(14) -0.0056(13)
C1 0.0561(17) 0.0735(17) 0.071(3) 0.0047(18) 0.0158(14) -0.0180(14)
C26 0.0618(17) 0.0748(17) 0.0383(19) 0.0065(15) 0.0121(12) -0.0015(14)
C2 0.071(2) 0.0608(16) 0.069(3) -0.0060(16) 0.0034(17) -0.0206(15)
C13 0.0584(18) 0.0834(19) 0.061(2) 0.0019(18) -0.0005(15) 0.0219(16)
C16 0.080(2) 0.0562(15) 0.072(3) 0.0032(16) 0.0104(17) -0.0097(15)
C5 0.0500(16) 0.091(2) 0.064(3) -0.0105(18) 0.0142(13) 0.0117(15)
C24 0.0680(19) 0.0571(15) 0.097(3) 0.0044(17) 0.0219(16) 0.0015(14)
C4 0.117(3) 0.089(2) 0.085(4) -0.029(2) 0.001(2) 0.023(2)
C15 0.139(3) 0.077(2) 0.075(3) 0.016(2) 0.005(2) 0.023(2)

loop_
_atom_type_symbol
_atom_type_description
_atom_type_scat_dispersion_real
_atom_type_scat_dispersion_imag
_atom_type_scat_source
C C 0.0033 0.0016 'International Tables Vol C Tables 4.2.6.8 and 6.1.1.4'
H H 0.0000 0.0000 'International Tables Vol C Tables 4.2.6.8 and 6.1.1.4'
O O 0.0106 0.0060 'International Tables Vol C Tables 4.2.6.8 and 6.1.1.4'

loop_
_geom_angle_atom_site_label_1
_geom_angle_atom_site_label_2
_geom_angle_atom_site_label_3
_geom_angle
_geom_angle_site_symmetry_1
_geom_angle_site_symmetry_3
_geom_angle_publ_flag
C27 O5 C18 109.21(19) . . ?
C10 O2 C9 106.51(17) . . ?
C18 O4 C10 110.81(19) . . ?
C27 O3 C9 110.0(2) . . ?
C21 C20 C19 122.8(2) . . ?
C26 C20 C21 118.1(2) . . ?
C26 C20 C19 119.1(3) . . ?
C6 C7 C8 123.8(2) . . ?
C6 C7 C1 117.0(3) . . ?
C1 C7 C8 119.2(3) . . ?
C20 C21 H21 119.7 . . ?
C20 C21 C22 120.6(3) . . ?
C22 C21 H21 119.7 . . ?
O6 C19 C20 122.5(3) . . ?
O6 C19 C18 119.9(2) . . ?
C20 C19 C18 117.6(2) . . ?
C7 C6 H6 119.6 . . ?
C5 C6 C7 120.8(3) . . ?
C5 C6 H6 119.6 . . ?
C2 C3 C5 117.4(3) . . ?
C2 C3 C4 120.7(3) . . ?
C5 C3 C4 121.9(3) . . ?
C12 C11 C10 121.8(2) . . ?
C17 C11 C10 120.0(2) . . ?
C17 C11 C12 118.2(2) . . ?
C21 C22 H22 119.5 . . ?
C23 C22 C21 121.0(3) . . ?
C23 C22 H22 119.5 . . ?
O1 C8 C7 122.2(3) . . ?
O1 C8 C9 119.2(3) . . ?
C7 C8 C9 118.5(2) . . ?
C22 C23 C24 121.0(3) . . ?
C25 C23 C22 117.8(3) . . ?
C25 C23 C24 121.2(3) . . ?
O2 C10 O4 110.1(2) . . ?
O2 C10 C11 109.78(19) . . ?
O2 C10 C27 103.97(18) . . ?
O4 C10 C11 112.36(19) . . ?
O4 C10 C27 103.32(18) . . ?
C11 C10 C27 116.8(3) . . ?
O5 C27 C10 105.0(2) . . ?
O5 C27 H27 110.9 . . ?
O3 C27 O5 114.0(2) . . ?
O3 C27 C10 104.7(2) . . ?
O3 C27 H27 110.9 . . ?
C10 C27 H27 110.9 . . ?
C11 C12 H12 120.1 . . ?
C11 C12 C13 119.8(3) . . ?
C13 C12 H12 120.1 . . ?
O2 C9 C8 106.65(19) . . ?
O2 C9 H9 111.3 . . ?
O3 C9 O2 105.5(2) . . ?
O3 C9 C8 110.6(3) . . ?
O3 C9 H9 111.3 . . ?
C8 C9 H9 111.3 . . ?
C23 C25 H25 119.2 . . ?
C26 C25 C23 121.5(3) . . ?
C26 C25 H25 119.2 . . ?
O5 C18 C19 109.6(2) . . ?
O5 C18 H18 109.4 . . ?
O4 C18 O5 107.26(19) . . ?
O4 C18 C19 111.8(2) . . ?
O4 C18 H18 109.4 . . ?
C19 C18 H18 109.4 . . ?
C13 C14 C16 117.3(3) . . ?
C13 C14 C15 121.5(3) . . ?
C16 C14 C15 121.2(3) . . ?
C11 C17 H17 119.6 . . ?
C11 C17 C16 120.7(3) . . ?
C16 C17 H17 119.6 . . ?
C7 C1 H1 119.2 . . ?
C2 C1 C7 121.5(3) . . ?
C2 C1 H1 119.2 . . ?
C20 C26 H26 119.5 . . ?
C25 C26 C20 121.0(3) . . ?
C25 C26 H26 119.5 . . ?
C3 C2 C1 121.4(3) . . ?
C3 C2 H2 119.3 . . ?
C1 C2 H2 119.3 . . ?
C12 C13 H13 118.9 . . ?
C14 C13 C12 122.1(3) . . ?
C14 C13 H13 118.9 . . ?
C14 C16 C17 121.9(3) . . ?
C14 C16 H16 119.1 . . ?
C17 C16 H16 119.1 . . ?
C6 C5 C3 121.9(3) . . ?
C6 C5 H5 119.1 . . ?
C3 C5 H5 119.1 . . ?
C23 C24 H24A 109.5 . . ?
C23 C24 H24B 109.5 . . ?
C23 C24 H24C 109.5 . . ?
H24A C24 H24B 109.5 . . ?
H24A C24 H24C 109.5 . . ?
H24B C24 H24C 109.5 . . ?
C3 C4 H4A 109.5 . . ?
C3 C4 H4B 109.5 . . ?
C3 C4 H4C 109.5 . . ?
H4A C4 H4B 109.5 . . ?
H4A C4 H4C 109.5 . . ?
H4B C4 H4C 109.5 . . ?
C14 C15 H15A 109.5 . . ?
C14 C15 H15B 109.5 . . ?
C14 C15 H15C 109.5 . . ?
H15A C15 H15B 109.5 . . ?
H15A C15 H15C 109.5 . . ?
H15B C15 H15C 109.5 . . ?

loop_
_geom_bond_atom_site_label_1
_geom_bond_atom_site_label_2
_geom_bond_distance
_geom_bond_site_symmetry_2
_geom_bond_publ_flag
O5 C27 1.399(3) . ?
O5 C18 1.419(3) . ?
O2 C10 1.404(3) . ?
O2 C9 1.426(3) . ?
O4 C10 1.416(3) . ?
O4 C18 1.410(3) . ?
O6 C19 1.205(3) . ?
O3 C27 1.389(3) . ?
O3 C9 1.407(4) . ?
O1 C8 1.212(3) . ?
C20 C21 1.379(4) . ?
C20 C19 1.480(4) . ?
C20 C26 1.376(4) . ?
C7 C6 1.375(4) . ?
C7 C8 1.469(4) . ?
C7 C1 1.385(3) . ?
C21 H21 0.9300 . ?
C21 C22 1.386(3) . ?
C19 C18 1.528(4) . ?
C6 H6 0.9300 . ?
C6 C5 1.365(4) . ?
C3 C2 1.360(5) . ?
C3 C5 1.373(4) . ?
C3 C4 1.499(5) . ?
C11 C10 1.495(4) . ?
C11 C12 1.380(3) . ?
C11 C17 1.374(4) . ?
C22 H22 0.9300 . ?
C22 C23 1.376(4) . ?
C8 C9 1.516(4) . ?
C23 C25 1.373(4) . ?
C23 C24 1.505(4) . ?
C10 C27 1.540(3) . ?
C27 H27 0.9800 . ?
C12 H12 0.9300 . ?
C12 C13 1.390(4) . ?
C9 H9 0.9800 . ?
C25 H25 0.9300 . ?
C25 C26 1.370(4) . ?
C18 H18 0.9800 . ?
C14 C13 1.360(4) . ?
C14 C16 1.370(4) . ?
C14 C15 1.509(4) . ?
C17 H17 0.9300 . ?
C17 C16 1.374(4) . ?
C1 H1 0.9300 . ?
C1 C2 1.361(5) . ?
C26 H26 0.9300 . ?
C2 H2 0.9300 . ?
C13 H13 0.9300 . ?
C16 H16 0.9300 . ?
C5 H5 0.9300 . ?
C24 H24A 0.9600 . ?
C24 H24B 0.9600 . ?
C24 H24C 0.9600 . ?
C4 H4A 0.9600 . ?
C4 H4B 0.9600 . ?
C4 H4C 0.9600 . ?
C15 H15A 0.9600 . ?
C15 H15B 0.9600 . ?
C15 H15C 0.9600 . ?

loop_
_geom_torsion_atom_site_label_1
_geom_torsion_atom_site_label_2
_geom_torsion_atom_site_label_3
_geom_torsion_atom_site_label_4
_geom_torsion
_geom_torsion_site_symmetry_1
_geom_torsion_site_symmetry_2
_geom_torsion_site_symmetry_3
_geom_torsion_site_symmetry_4
_geom_torsion_publ_flag
O2 C10 C27 O5 -134.8(2) . . . . ?
O2 C10 C27 O3 -14.4(3) . . . . ?
O4 C10 C27 O5 -19.8(3) . . . . ?
O4 C10 C27 O3 100.6(2) . . . . ?
O6 C19 C18 O5 -109.1(3) . . . . ?
O6 C19 C18 O4 9.7(3) . . . . ?
O1 C8 C9 O2 110.9(3) . . . . ?
O1 C8 C9 O3 -3.4(4) . . . . ?
C20 C21 C22 C23 -0.4(4) . . . . ?
C20 C19 C18 O5 71.1(3) . . . . ?
C20 C19 C18 O4 -170.1(2) . . . . ?
C7 C6 C5 C3 -0.7(5) . . . . ?
C7 C8 C9 O2 -68.2(3) . . . . ?
C7 C8 C9 O3 177.5(2) . . . . ?
C7 C1 C2 C3 -0.8(5) . . . . ?
C21 C20 C19 O6 174.5(2) . . . . ?
C21 C20 C19 C18 -5.7(3) . . . . ?
C21 C20 C26 C25 1.0(4) . . . . ?
C21 C22 C23 C25 1.5(4) . . . . ?
C21 C22 C23 C24 -178.2(2) . . . . ?
C19 C20 C21 C22 -179.8(2) . . . . ?
C19 C20 C26 C25 180.0(2) . . . . ?
C6 C7 C8 O1 170.8(3) . . . . ?
C6 C7 C8 C9 -10.1(4) . . . . ?
C6 C7 C1 C2 1.8(4) . . . . ?
C11 C10 C27 O5 104.1(2) . . . . ?
C11 C10 C27 O3 -135.5(2) . . . . ?
C11 C12 C13 C14 0.6(5) . . . . ?
C11 C17 C16 C14 0.0(5) . . . . ?
C22 C23 C25 C26 -1.4(4) . . . . ?
C8 C7 C6 C5 -179.4(3) . . . . ?
C8 C7 C1 C2 -179.7(3) . . . . ?
C23 C25 C26 C20 0.1(4) . . . . ?
C10 O2 C9 O3 -31.3(3) . . . . ?
C10 O2 C9 C8 -148.9(3) . . . . ?
C10 O4 C18 O5 -0.1(3) . . . . ?
C10 O4 C18 C19 -120.3(2) . . . . ?
C10 C11 C12 C13 178.4(3) . . . . ?
C10 C11 C17 C16 -178.7(3) . . . . ?
C27 O5 C18 O4 -13.6(3) . . . . ?
C27 O5 C18 C19 108.0(2) . . . . ?
C27 O3 C9 O2 21.8(3) . . . . ?
C27 O3 C9 C8 136.8(2) . . . . ?
C12 C11 C10 O2 122.2(3) . . . . ?
C12 C11 C10 O4 -0.8(4) . . . . ?
C12 C11 C10 C27 -119.9(3) . . . . ?
C12 C11 C17 C16 -0.6(4) . . . . ?
C9 O2 C10 O4 -82.4(2) . . . . ?
C9 O2 C10 C11 153.4(2) . . . . ?
C9 O2 C10 C27 27.7(3) . . . . ?
C9 O3 C27 O5 109.6(3) . . . . ?
C9 O3 C27 C10 -4.6(3) . . . . ?
C18 O5 C27 O3 -93.4(3) . . . . ?
C18 O5 C27 C10 20.6(3) . . . . ?
C18 O4 C10 O2 122.6(2) . . . . ?
C18 O4 C10 C11 -114.6(2) . . . . ?
C18 O4 C10 C27 12.1(3) . . . . ?
C17 C11 C10 O2 -59.9(3) . . . . ?
C17 C11 C10 O4 177.2(2) . . . . ?
C17 C11 C10 C27 58.1(3) . . . . ?
C17 C11 C12 C13 0.4(4) . . . . ?
C1 C7 C6 C5 -1.0(4) . . . . ?
C1 C7 C8 O1 -7.6(4) . . . . ?
C1 C7 C8 C9 171.4(2) . . . . ?
C26 C20 C21 C22 -0.9(4) . . . . ?
C26 C20 C19 O6 -4.4(4) . . . . ?
C26 C20 C19 C18 175.4(2) . . . . ?
C2 C3 C5 C6 1.7(4) . . . . ?
C13 C14 C16 C17 1.0(5) . . . . ?
C16 C14 C13 C12 -1.3(5) . . . . ?
C5 C3 C2 C1 -0.9(5) . . . . ?
C24 C23 C25 C26 178.4(2) . . . . ?
C4 C3 C2 C1 179.4(3) . . . . ?
C4 C3 C5 C6 -178.6(3) . . . . ?
C15 C14 C13 C12 -179.4(3) . . . . ?
C15 C14 C16 C17 179.1(3) . . . . ?
